data_2200819
loop_
_publ_author_name
'Radosavljevic Evans, I.'
'Howard, Judith A. K.'

_publ_section_title
;
 Lithium potassium tungstate monohydrate, LiKWO~4~&#x00B7;H~2~O
;
_journal_issue 3
_journal_name_full 'Acta Crystallographica Section E'
_journal_page_first i26
_journal_page_last i28
_journal_paper_doi 10.1107/S1600536802002817
_journal_volume 58
_journal_year 2002
_chemical_formula_iupac 'Li K W O4, H2O'
_chemical_formula_structural 'Li K W O4 (H2 O)'
_chemical_formula_sum 'H2 K Li O5 W'
_chemical_formula_weight 311.90
_chemical_name_systematic 'Lithium potassium tungstate monohydrate'
_space_group_IT_number 61
_symmetry_cell_setting orthorhombic
_symmetry_space_group_name_Hall '-P 2ac 2ab'
_symmetry_space_group_name_H-M 'P b c a'
_atom_sites_solution_hydrogens difmap
_atom_sites_solution_primary direct
_cell_angle_alpha 90
_cell_angle_beta 90
_cell_angle_gamma 90
_cell_formula_units_Z 8
_cell_length_a 10.671(2)
_cell_length_b 7.767(2)
_cell_length_c 12.876(3)
_cell_measurement_reflns_used 911
_cell_measurement_temperature 293(2)
_cell_measurement_theta_max 26.70
_cell_measurement_theta_min 5.25
_cell_volume 1067.2(4)
_computing_cell_refinement SMART
_computing_data_collection 'SMART (Bruker, 1999)'
_computing_data_reduction 'SAINT (Bruker, 1999)'
_computing_molecular_graphics 'ATOMS (Shape Software, 2000)'
_computing_structure_refinement 'CRYSTALS (Watkin et al., 2001)'
_computing_structure_solution 'SIR92 (Altomare et al., 1994)'
_diffrn_ambient_temperature 293
_diffrn_detector_area_resol_mean 8
_diffrn_measured_fraction_theta_max .997
_diffrn_measurement_device_type 'SMART 1K CCD area-detector'
_diffrn_measurement_method \w
_diffrn_radiation_monochromator graphite
_diffrn_radiation_type MoK\a
_diffrn_radiation_wavelength .71073
_diffrn_reflns_av_R_equivalents .07
_diffrn_reflns_limit_h_max 13
_diffrn_reflns_limit_h_min -13
_diffrn_reflns_limit_k_max 10
_diffrn_reflns_limit_k_min -10
_diffrn_reflns_limit_l_max 16
_diffrn_reflns_limit_l_min -16
_diffrn_reflns_number 11020
_diffrn_reflns_theta_max 27.47
_diffrn_reflns_theta_min 3.16
_diffrn_standards_decay_% 0
_exptl_absorpt_coefficient_mu 22.353
_exptl_absorpt_correction_T_max .30113
_exptl_absorpt_correction_T_min .04523
_exptl_absorpt_correction_type 'integration (Coppens et al., 1965)'
_exptl_crystal_colour white
_exptl_crystal_density_diffrn 3.883
_exptl_crystal_density_meas ?
_exptl_crystal_description prism
_exptl_crystal_F_000 1095.457
_exptl_crystal_size_max .22
_exptl_crystal_size_mid .08
_exptl_crystal_size_min .06
_refine_diff_density_max .87
_refine_diff_density_min -.91
_refine_ls_extinction_coef 12.3(10)
_refine_ls_extinction_method 'Larson (1970)'
_refine_ls_goodness_of_fit_ref 1.0055
_refine_ls_hydrogen_treatment constr
_refine_ls_matrix_type full
_refine_ls_number_parameters 81
_refine_ls_number_reflns 836
_refine_ls_R_factor_gt .0197
_refine_ls_shift/su_max .006881
_refine_ls_structure_factor_coef F
_refine_ls_weighting_details
;
Chebychev polynomial with 3 parameters (Carruthers & Watkin, 1979),
0.268, 0.125 and 0.184
;
_refine_ls_weighting_scheme calc
_refine_ls_wR_factor_ref .0201
_reflns_number_gt 836
_reflns_number_total 1219
_reflns_threshold_expression I>2\s(I)
_cod_data_source_file br6043.cif
_cod_data_source_block I
_cod_depositor_comments
;
The following automatic conversions were performed:
'_symmetry_cell_setting' value 'Orthorhombic' changed to 'orthorhombic'
according to '/home/saulius/struct/CIF-dictionaries/cif_core.dic'
dictionary named 'cif_core.dic' version 2.4.1 from 2010-06-29.

Automatic conversion script
Id: cif_fix_enum 1527 2010-12-29 10:47:43Z saulius 

The following automatic conversions were performed:

'_symmetry_cell_setting' value 'Orthorhombic' changed to
'orthorhombic' according to
/home/saulius/struct/CIF-dictionaries/cif_core.dic dictionary named
'cif_core.dic' version 2.4.1 from 2010-06-29.

Automatic conversion script
Id: cif_fix_values 1715 2011-07-08 13:25:40Z adriana 

The following automatic conversions were performed:

'_exptl_crystal_density_meas' value 'not measured' was changed to '?'
- the value is perceived as not measured.

Automatic conversion script
Id: cif_fix_values 3008 2015-01-20 13:52:24Z robertas 
;
_cod_original_cell_volume 1067.1(7)
_cod_original_formula_sum ' H2 K1 Li1 O5 W1'
_cod_database_code 2200819
_cod_database_fobs_code 2200819

loop_
_symmetry_equiv_pos_as_xyz
x,y,z
-x,-y,-z
-x+1/2,y+1/2,z
x+1/2,-y+1/2,-z
x,-y+1/2,z+1/2
-x,y+1/2,-z+1/2
-x+1/2,-y,z+1/2
x+1/2,y,-z+1/2

loop_
_atom_site_label
_atom_site_fract_x
_atom_site_fract_y
_atom_site_fract_z
_atom_site_U_iso_or_equiv
_atom_site_adp_type
_atom_site_occupancy
_atom_site_type_symbol
W1 .131040(16) .56205(3) .124849(19) .0159 Uani 1.0000 W
O2 .2668(4) .5782(7) .2027(4) .0304 Uani 1.0000 O
O3 .1694(5) .4688(5) .0056(4) .0270 Uani 1.0000 O
O4 .0668(4) .7708(5) .1022(3) .0231 Uani 1.0000 O
O5 .0193(4) .4337(6) .1933(3) .0269 Uani 1.0000 O
O1 .9492(4) .1350(6) .1037(3) .0267 Uani 1.0000 O
K1 .19690(11) .30668(19) .36823(11) .0274 Uani 1.0000 K
LI1 .4315(9) .4838(13) .1775(7) .0181 Uani 1.0000 LI
H1 .947(8) .164(9) .0345(16) .043(18) Uiso 1.0000 H
H2 .974(8) .234(5) .137(5) .043(18) Uiso 1.0000 H

loop_
_atom_site_aniso_label
_atom_site_aniso_U_11
_atom_site_aniso_U_22
_atom_site_aniso_U_33
_atom_site_aniso_U_12
_atom_site_aniso_U_13
_atom_site_aniso_U_23
W1 .01885(13) .01599(13) .01286(13) .00162(9) .00110(10) -.00208(9)
O2 .023(2) .041(3) .027(2) .006(2) -.0038(18) -.004(2)
O3 .034(2) .021(2) .026(2) .0042(19) .002(2) -.0066(19)
O4 .030(2) .019(2) .020(3) -.0027(17) -.0045(18) .0021(15)
O5 .032(2) .027(2) .022(2) -.008(2) .0071(18) -.0051(19)
O1 .035(2) .0195(19) .025(2) .0032(19) -.0065(19) -.0019(17)
K1 .0301(5) .0276(6) .0244(6) .0026(5) -.0012(6) .0004(7)
Li1 .020(5) .020(5) .014(5) .002(4) .005(4) .002(4)

loop_
_atom_type_symbol
_atom_type_scat_dispersion_real
_atom_type_scat_dispersion_imag
_atom_type_scat_source
'Li  ' .0000 .0000 International_Tables_Vol_IV_Table_2.2B
'K   ' .1790 .2500 International_Tables_Vol_IV_Table_2.2B
'W   ' -1.4210 6.8720 International_Tables_Vol_IV_Table_2.2B
'O   ' .0080 .0060 International_Tables_Vol_IV_Table_2.2B
'H   ' .0000 .0000 International_Tables_Vol_IV_Table_2.2B

loop_
_geom_angle_atom_site_label_1
_geom_angle_atom_site_label_2
_geom_angle_atom_site_label_3
_geom_angle_site_symmetry_1
_geom_angle_site_symmetry_3
_geom_angle
_geom_angle_publ_flag
H1 O1 H2 . . 104.50(10) no
O3 W1 O2 . . 109.6(2) yes
O3 W1 O4 . . 108.9(2) yes
O2 W1 O4 . . 110.1(2) yes
O3 W1 O5 . . 111.0(2) yes
O2 W1 O5 . . 107.9(2) yes
O4 W1 O5 . . 109.3(2) yes
O4 Li1 O2 3_545 . 114.9(2) yes
O4 Li1 O5 3_545 8 104.7(2) yes
O2 Li1 O5 . 8 111.7(2) yes
O4 Li1 O1 3_545 3_655 105.3(2) yes
O2 Li1 O1 . 3_655 116.2(2) yes
O5 Li1 O1 8 3_655 102.6(2) yes

loop_
_geom_bond_atom_site_label_1
_geom_bond_atom_site_label_2
_geom_bond_site_symmetry_2
_geom_bond_distance
_geom_bond_publ_flag
O1 H1 . .92(3) no
O1 H2 . .92(5) no
W1 O2 . 1.766(4) yes
W1 O3 . 1.746(4) yes
W1 O4 . 1.784(4) yes
W1 O5 . 1.786(4) yes
Li1 O2 . 1.930(10) yes
Li1 O4 3_545 1.920(10) yes
Li1 O5 8 1.950(10) yes
Li1 O1 3_655 1.980(10) yes
K1 O2 3_545 2.801(5) yes
K1 O2 . 3.090(6) yes
K1 O3 5 2.792(5) yes
K1 O3 7_565 2.865(5) yes
K1 O4 6_545 2.853(5) yes
K1 O5 . 3.104(5) yes
K1 O1 6_655 3.011(5) yes
K1 O1 8_455 3.026(5) yes
